data_1515339
loop_
_publ_author_name
'Kaur, Sandeep'
'Findlay, Neil J.'
'Kanibolotsky, Alexander L.'
'Elmasly, Saadeldin E. T.'
'Skabara, Peter J.'
'Berridge, Rory'
'Wilson, Claire'
'Coles, Simon J.'

_publ_section_title
;
 Electrochromic properties of a poly(dithienylfuran) derivative featuring
 a redox-active dithiin unit
;
_journal_issue 8
_journal_name_full 'Polymer Chemistry'
_journal_page_first 2277
_journal_paper_doi 10.1039/c2py20277h
_journal_volume 3
_journal_year 2012
_chemical_absolute_configuration unk
_chemical_formula_moiety 'C16 H12 O S6'
_chemical_formula_sum 'C16 H12 O S6'
_chemical_formula_weight 412.615
_chemical_name_systematic
;
?
;
_space_group_crystal_system monoclinic
_space_group_IT_number 7
_space_group_name_Hall 'P -2yc'
_space_group_name_H-M_alt 'P 1 c 1'
_symmetry_space_group_name_Hall 'P -2yc'
_symmetry_space_group_name_H-M 'P 1 c 1'
_atom_sites_solution_hydrogens 'geom, Me from difmap'
_atom_sites_solution_primary direct
_atom_sites_solution_secondary difmap
_audit_creation_date 2012-02-23
_audit_creation_method
;
Olex2 1.1
(compiled 2011.11.01 svn.r2039, GUI svn.r3906)
;
_cell_angle_alpha 90.00
_cell_angle_beta 113.326(7)
_cell_angle_gamma 90.00
_cell_formula_units_Z 4
_cell_length_a 22.338(3)
_cell_length_b 4.7901(7)
_cell_length_c 17.757(3)
_cell_measurement_reflns_used 62329
_cell_measurement_temperature 120
_cell_measurement_theta_max 2.91
_cell_measurement_theta_min 27.48
_cell_volume 1744.7(5)
_computing_cell_refinement 'DENZO (Otwinowski & Minor, 1997) & COLLECT (Hooft, R.W.W., 1998)'
_computing_data_collection 'COLLECT (Hooft, R.W.W., 1998)'
_computing_data_reduction 'DENZO (Otwinowski & Minor, 1997) & COLLECT (Hooft, R.W.W., 1998)'
_computing_molecular_graphics
;
O. V. Dolomanov, L. J. Bourhis, R. J. Gildea, J. A. K. Howard and H. Puschmann,
OLEX2: a complete structure solution, refinement and analysis program.
J. Appl. Cryst. (2009). 42, 339-341.
;
_computing_publication_material
;
O. V. Dolomanov, L. J. Bourhis, R. J. Gildea, J. A. K. Howard and H. Puschmann,
OLEX2: a complete structure solution, refinement and analysis program.
J. Appl. Cryst. (2009). 42, 339-341.
;
_computing_structure_refinement
;
SHELXL, G.M. Sheldrick, Acta Cryst.
2008). A64, 112-122
;
_computing_structure_solution
;
olex2.solve (L.J. Bourhis, O.V. Dolomanov, R.J. Gildea, J.A.K. Howard,
H. Puschmann, in preparation, 2011)
;
_diffrn_ambient_temperature 120
_diffrn_detector CCD
_diffrn_detector_area_resol_mean '4096x4096pixels /62x62mm'
_diffrn_detector_type 'Bruker-Nonius APEX II CCD camera'
_diffrn_measured_fraction_theta_full 0.930
_diffrn_measured_fraction_theta_max 0.897
_diffrn_measurement_device_type 'Bruker-Nonius APEX II CCD camera on \k-goniostat'
_diffrn_measurement_method '\f and \w scans'
_diffrn_radiation_monochromator '10cm confocal mirrors'
_diffrn_radiation_probe x-ray
_diffrn_radiation_type 'Mo K\a'
_diffrn_radiation_wavelength 0.71073
_diffrn_reflns_av_R_equivalents 0.1423
_diffrn_reflns_av_unetI/netI 0.1644
_diffrn_reflns_limit_h_max 27
_diffrn_reflns_limit_h_min -27
_diffrn_reflns_limit_k_max 6
_diffrn_reflns_limit_k_min -5
_diffrn_reflns_limit_l_max 21
_diffrn_reflns_limit_l_min -22
_diffrn_reflns_number 11738
_diffrn_reflns_theta_full 25.00
_diffrn_reflns_theta_max 27.25
_diffrn_reflns_theta_min 1.25
_diffrn_source 'Bruker-Nonius FR591 rotating anode'
_exptl_absorpt_coefficient_mu 0.783
_exptl_absorpt_correction_type none
_exptl_crystal_colour yellow
_exptl_crystal_colour_primary yellow
_exptl_crystal_density_diffrn 1.571
_exptl_crystal_density_method 'not measured'
_exptl_crystal_description plate
_exptl_crystal_F_000 848
_exptl_crystal_size_max 0.4
_exptl_crystal_size_mid 0.18
_exptl_crystal_size_min 0.02
_refine_diff_density_max 0.785
_refine_diff_density_min -0.951
_refine_diff_density_rms 0.193
_refine_ls_abs_structure_details 'Flack H D (1983), Acta Cryst. A39, 876-881'
_refine_ls_abs_structure_Flack 0.2(5)
_refine_ls_extinction_method none
_refine_ls_goodness_of_fit_ref 1.044
_refine_ls_hydrogen_treatment constr
_refine_ls_matrix_type full
_refine_ls_number_parameters 253
_refine_ls_number_reflns 5748
_refine_ls_number_restraints 30
_refine_ls_restrained_S_all 1.045
_refine_ls_R_factor_all 0.1752
_refine_ls_R_factor_gt 0.1187
_refine_ls_shift/su_max 0.000
_refine_ls_shift/su_mean 0.000
_refine_ls_structure_factor_coef Fsqd
_refine_ls_weighting_details 'calc w=1/[\s^2^(Fo^2^)+(0.0070P)^2^+43.1723P] where P=(Fo^2^+2Fc^2^)/3'
_refine_ls_weighting_scheme calc
_refine_ls_wR_factor_gt 0.2303
_refine_ls_wR_factor_ref 0.2654
_reflns_number_gt 3919
_reflns_number_total 5748
_reflns_threshold_expression >2\s(I)
_cod_data_source_file c2py20277h.txt
_cod_data_source_block 2010src1202
_cod_original_cell_volume 1744.7(4)
_cod_database_code 1515339

loop_
_space_group_symop_id
_space_group_symop_operation_xyz
1 'x, y, z'
2 'x, -y, z+1/2'

loop_
_atom_site_label
_atom_site_type_symbol
_atom_site_fract_x
_atom_site_fract_y
_atom_site_fract_z
_atom_site_U_iso_or_equiv
_atom_site_adp_type
_atom_site_occupancy
_atom_site_symmetry_multiplicity
_atom_site_calc_flag
_atom_site_refinement_flags
_atom_site_disorder_assembly
_atom_site_disorder_group
S1 S 0.6196(4) -0.0666(15) 0.4917(5) 0.0416(18) Uani 1 1 d D . .
S2 S 0.7303(4) 0.8556(17) 0.8804(6) 0.054(2) Uani 1 1 d D . .
S2A S -0.0062(5) 0.168(2) 0.2699(7) 0.017(3) Uiso 0.53(2) 1 d PD A 1
S3 S 0.5342(3) 0.3699(13) 0.5569(3) 0.0233(13) Uani 1 1 d . . .
S3A S 0.1917(3) 0.5731(17) 0.1449(4) 0.041(2) Uani 1 1 d . . .
S4 S 0.5780(3) 0.7466(14) 0.7299(4) 0.0325(16) Uani 1 1 d . . .
S4A S 0.1454(3) 0.2301(13) 0.2766(4) 0.0300(16) Uani 1 1 d . . .
S5 S 0.4153(3) 0.1906(15) 0.5818(4) 0.0336(16) Uani 1 1 d . . .
S5A S 0.3164(3) 0.7099(18) 0.2888(4) 0.043(2) Uani 1 1 d . . .
S6 S 0.4531(3) 0.5700(14) 0.7356(4) 0.0267(15) Uani 1 1 d . . .
S6A S 0.2732(3) 0.3657(17) 0.4072(4) 0.041(2) Uani 1 1 d . . .
S11A S 0.1095(4) 1.0237(17) -0.0089(5) 0.046(2) Uani 1 1 d D . .
S12A S -0.0935(7) 0.608(4) 0.1640(12) 0.052(6) Uiso 0.47(2) 1 d PD A 2
O1 O 0.7185(7) 0.315(3) 0.7115(10) 0.023(3) Uiso 1 1 d . . .
O1A O 0.0091(8) 0.706(4) 0.1071(11) 0.032(4) Uiso 1 1 d . . .
C1 C 0.6975(14) 0.497(6) 0.7572(18) 0.036(7) Uiso 1 1 d U . .
C1A C 0.0285(12) 0.520(5) 0.1675(15) 0.021(5) Uiso 1 1 d . A .
C2 C 0.6314(9) 0.543(4) 0.7034(12) 0.013(4) Uiso 1 1 d U . .
C2A C 0.0943(11) 0.448(5) 0.2047(14) 0.026(5) Uiso 1 1 d . . .
C3 C 0.6125(11) 0.380(5) 0.6312(15) 0.028(5) Uiso 1 1 d U . .
C3A C 0.1129(11) 0.595(5) 0.1462(14) 0.022(5) Uiso 1 1 d . . .
C4 C 0.6648(11) 0.232(5) 0.6369(15) 0.026(5) Uiso 1 1 d U . .
C4A C 0.0637(11) 0.754(5) 0.0884(16) 0.031(6) Uiso 1 1 d . . .
C5 C 0.6782(8) 0.034(5) 0.5844(12) 0.025(5) Uiso 1 1 d D . .
C5A C 0.0506(8) 0.957(4) 0.0271(14) 0.021(5) Uiso 1 1 d D . .
C6 C 0.7390(9) -0.101(4) 0.6065(13) 0.024(5) Uiso 1 1 d D . .
H6 H 0.7782 -0.0712 0.6534 0.029 Uiso 1 1 calc R . .
C6A C -0.0062(8) 1.123(4) -0.0125(11) 0.013(4) Uiso 1 1 d D . .
H6A H -0.0449 1.1150 -0.0024 0.015 Uiso 1 1 calc R . .
C7 C 0.7271(12) -0.294(5) 0.5408(13) 0.043(7) Uiso 1 1 d D . .
H7 H 0.7609 -0.4188 0.5433 0.051 Uiso 1 1 calc R . .
C7A C 0.0634(9) 1.263(5) -0.0779(13) 0.033(6) Uiso 1 1 d D . .
H7A H 0.0762 1.3573 -0.1163 0.040 Uiso 1 1 calc R . .
C8 C 0.6682(9) -0.306(4) 0.4738(14) 0.029(5) Uiso 1 1 d D . .
H8 H 0.6573 -0.4245 0.4273 0.035 Uiso 1 1 calc R . .
C8A C 0.0048(11) 1.303(6) -0.0705(15) 0.045(7) Uiso 1 1 d D . .
H8A H -0.0260 1.4393 -0.1014 0.055 Uiso 1 1 calc R . .
C9 C 0.7493(9) 0.583(4) 0.8291(13) 0.026(5) Uiso 1 1 d D . .
C9A C -0.0196(9) 0.432(5) 0.1999(14) 0.033(6) Uiso 1 1 d D . .
C10 C 0.8139(9) 0.484(4) 0.8644(12) 0.018(5) Uiso 1 1 d D . .
H10 H 0.8334 0.3414 0.8445 0.022 Uiso 1 1 calc R . .
C10A C -0.0840(12) 0.500(9) 0.179(2) 0.013(6) Uiso 0.53(2) 1 d PD A 1
H10A H -0.1049 0.6111 0.1315 0.016 Uiso 0.53(2) 1 calc PR A 1
C10B C -0.0235(15) 0.242(9) 0.256(2) 0.013(6) Uiso 0.47(2) 1 d PD A 2
H10B H 0.0135 0.1323 0.2873 0.016 Uiso 0.47(2) 1 calc PR A 2
C11 C 0.8431(12) 0.647(5) 0.9372(14) 0.043(7) Uiso 1 1 d D . .
H11 H 0.8875 0.6184 0.9725 0.052 Uiso 1 1 calc R . .
C11A C -0.1212(12) 0.417(5) 0.2240(15) 0.045(7) Uiso 1 1 d D . .
H11B H -0.1623 0.4537 0.2262 0.053 Uiso 0.47(2) 1 calc PR A 2
H11A H -0.1614 0.4854 0.2230 0.053 Uiso 0.53(2) 1 calc PR A 1
C12 C 0.8071(8) 0.843(5) 0.9558(13) 0.033(6) Uiso 1 1 d D . .
H12 H 0.8223 0.9566 1.0036 0.039 Uiso 1 1 calc R . .
C12A C -0.0821(9) 0.209(6) 0.2686(18) 0.050(8) Uiso 1 1 d D A .
H12A H -0.0972 0.0859 0.2993 0.060 Uiso 0.53(2) 1 calc PR A 1
H12B H -0.0917 0.0719 0.3008 0.060 Uiso 0.47(2) 1 calc PR A 2
C13 C 0.4883(10) 0.384(5) 0.6151(15) 0.024(5) Uiso 1 1 d U . .
C13A C 0.2373(10) 0.553(5) 0.2550(14) 0.021(5) Uiso 1 1 d . . .
C14 C 0.4170(12) -0.026(5) 0.4975(15) 0.030(6) Uiso 1 1 d . . .
H14A H 0.4176 0.0939 0.4531 0.045 Uiso 1 1 calc R . .
H14B H 0.3782 -0.1458 0.4769 0.045 Uiso 1 1 calc R . .
H14C H 0.4562 -0.1434 0.5174 0.045 Uiso 1 1 calc R . .
C14A C 0.3140(16) 0.934(6) 0.205(2) 0.053(8) Uiso 1 1 d . . .
H14D H 0.3160 0.8193 0.1607 0.080 Uiso 1 1 calc R . .
H14E H 0.3513 1.0617 0.2250 0.080 Uiso 1 1 calc R . .
H14F H 0.2734 1.0419 0.1853 0.080 Uiso 1 1 calc R . .
C15 C 0.5062(8) 0.536(4) 0.6847(11) 0.005(3) Uiso 1 1 d U . .
C15A C 0.2181(11) 0.407(5) 0.3068(15) 0.027(5) Uiso 1 1 d . . .
C16 C 0.4951(13) 0.383(6) 0.8327(17) 0.040(7) Uiso 1 1 d . . .
H16A H 0.4852 0.1835 0.8244 0.060 Uiso 1 1 calc R . .
H16B H 0.4802 0.4553 0.8741 0.060 Uiso 1 1 calc R . .
H16C H 0.5423 0.4115 0.8516 0.060 Uiso 1 1 calc R . .
C16A C 0.2353(15) 0.564(7) 0.457(2) 0.053(8) Uiso 1 1 d . . .
H16D H 0.2544 0.5218 0.5155 0.080 Uiso 1 1 calc R . .
H16E H 0.1886 0.5209 0.4342 0.080 Uiso 1 1 calc R . .
H16F H 0.2413 0.7629 0.4485 0.080 Uiso 1 1 calc R . .

loop_
_atom_site_aniso_label
_atom_site_aniso_U_11
_atom_site_aniso_U_22
_atom_site_aniso_U_33
_atom_site_aniso_U_23
_atom_site_aniso_U_13
_atom_site_aniso_U_12
S1 0.039(4) 0.032(4) 0.058(5) -0.017(4) 0.023(4) -0.004(3)
S2 0.044(4) 0.036(4) 0.079(6) -0.012(4) 0.019(4) -0.008(3)
S3 0.033(3) 0.028(4) 0.014(3) 0.004(3) 0.015(2) 0.003(2)
S3A 0.017(3) 0.059(5) 0.044(4) -0.004(4) 0.006(3) 0.003(3)
S4 0.033(3) 0.027(4) 0.045(4) -0.007(3) 0.023(3) 0.003(2)
S4A 0.022(3) 0.025(3) 0.039(4) 0.005(3) 0.007(3) -0.002(2)
S5 0.018(3) 0.051(4) 0.032(4) 0.006(3) 0.010(3) 0.002(3)
S5A 0.020(3) 0.070(6) 0.036(4) -0.007(4) 0.007(3) -0.012(3)
S6 0.026(3) 0.041(4) 0.013(3) 0.010(3) 0.008(2) 0.011(3)
S6A 0.019(3) 0.051(5) 0.045(5) 0.007(4) 0.003(3) 0.006(3)
S11A 0.047(4) 0.047(5) 0.041(4) -0.005(4) 0.014(4) -0.016(4)

loop_
_atom_type_symbol
_atom_type_description
_atom_type_scat_dispersion_real
_atom_type_scat_dispersion_imag
_atom_type_scat_source
C C 0.0033 0.0016 'International Tables Vol C Tables 4.2.6.8 and 6.1.1.4'
H H 0.0000 0.0000 'International Tables Vol C Tables 4.2.6.8 and 6.1.1.4'
O O 0.0106 0.0060 'International Tables Vol C Tables 4.2.6.8 and 6.1.1.4'
S S 0.1246 0.1234 'International Tables Vol C Tables 4.2.6.8 and 6.1.1.4'

loop_
_geom_angle_atom_site_label_1
_geom_angle_atom_site_label_2
_geom_angle_atom_site_label_3
_geom_angle
C8 S1 C5 93.9(11)
C12 S2 C9 90.4(11)
C12A S2A C9A 91.0(13)
C13 S3 C3 101.8(11)
C3A S3A C13A 97.2(11)
C2 S4 C15 98.6(9)
C2A S4A C15A 101.7(12)
C13 S5 C14 104.8(11)
C13A S5A C14A 105.5(13)
C15 S6 C16 103.9(11)
C16A S6A C15A 99.7(14)
C7A S11A C5A 93.5(11)
C11A S12A C9A 92.2(14)
C1 O1 C4 110.9(18)
C1A O1A C4A 105.4(18)
O1 C1 C2 102(2)
O1 C1 C9 111(2)
C9 C1 C2 146(3)
O1A C1A C2A 120(2)
O1A C1A C9A 116.9(19)
C2A C1A C9A 123(2)
C1 C2 S4 123.0(17)
C3 C2 S4 124.2(15)
C3 C2 C1 112(2)
C1A C2A S4A 141(2)
C1A C2A C3A 95.0(19)
C3A C2A S4A 122.9(17)
C2 C3 S3 123.9(17)
C4 C3 S3 129(2)
C4 C3 C2 107(2)
C2A C3A S3A 123.3(17)
C4A C3A S3A 121.3(19)
C4A C3A C2A 115(2)
C3 C4 O1 108(2)
C3 C4 C5 134(2)
C5 C4 O1 117.5(18)
C3A C4A O1A 104(2)
C3A C4A C5A 144(2)
C5A C4A O1A 111.5(19)
C4 C5 S1 121.9(15)
C6 C5 S1 114.9(16)
C6 C5 C4 123.1(17)
C4A C5A S11A 117.9(15)
C4A C5A C6A 129.9(17)
C6A C5A S11A 112.3(15)
C5 C6 H6 128.6
C5 C6 C7 102.9(19)
C7 C6 H6 128.6
C5A C6A H6A 125.8
C5A C6A C8A 108.5(17)
C8A C6A H6A 125.8
C6 C7 H7 118.8
C8 C7 C6 122(2)
C8 C7 H7 118.8
S11A C7A H7A 124.7
C8A C7A S11A 110.5(17)
C8A C7A H7A 124.7
S1 C8 H8 127.1
C7 C8 S1 105.8(17)
C7 C8 H8 127.1
C6A C8A H8A 122.5
C7A C8A C6A 115(2)
C7A C8A H8A 122.5
C1 C9 S2 114.3(16)
C1 C9 C10 129.6(19)
C10 C9 S2 116.1(15)
S2A C9A S12A 119.5(14)
C1A C9A S2A 123.4(15)
C1A C9A S12A 117.1(15)
C10A C9A S2A 104(2)
C10A C9A S12A 17.0(15)
C10A C9A C1A 132.7(19)
C10A C9A C10B 90(3)
C10B C9A S2A 14.4(13)
C10B C9A S12A 105(2)
C10B C9A C1A 138(2)
C9 C10 H10 128.1
C9 C10 C11 103.8(18)
C11 C10 H10 128.1
C9A C10A H10A 117.8
C9A C10A C11A 124(3)
C11A C10A H10A 117.8
C9A C10B H10B 119.6
C9A C10B C12A 121(3)
C12A C10B H10B 119.6
C10 C11 H11 120.1
C12 C11 C10 120(2)
C12 C11 H11 120.1
S12A C11A H11B 121.6
S12A C11A H11A 112.3
C10A C11A S12A 18.9(14)
C10A C11A H11B 139.5
C10A C11A H11A 130.7
H11B C11A H11A 10.0
C12A C11A S12A 117(2)
C12A C11A C10A 99(3)
C12A C11A H11B 121.6
C12A C11A H11A 130.7
S2 C12 H12 125.1
C11 C12 S2 109.9(17)
C11 C12 H12 125.1
S2A C12A H12A 119.9
S2A C12A H12B 112.0
C10B C12A S2A 15.8(12)
C10B C12A H12A 135.7
C10B C12A H12B 127.8
C11A C12A S2A 120(2)
C11A C12A C10B 104(3)
C11A C12A H12A 119.9
C11A C12A H12B 127.8
H12A C12A H12B 7.9
S3 C13 S5 118.1(14)
C15 C13 S3 122.7(16)
C15 C13 S5 119.3(16)
S5A C13A S3A 113.5(13)
C15A C13A S3A 124.4(17)
C15A C13A S5A 121.7(17)
S5 C14 H14A 109.5
S5 C14 H14B 109.5
S5 C14 H14C 109.5
H14A C14 H14B 109.5
H14A C14 H14C 109.5
H14B C14 H14C 109.5
S5A C14A H14D 109.5
S5A C14A H14E 109.5
S5A C14A H14F 109.5
H14D C14A H14E 109.5
H14D C14A H14F 109.5
H14E C14A H14F 109.5
S6 C15 S4 112.5(11)
C13 C15 S4 126.9(15)
C13 C15 S6 120.4(14)
S4A C15A S6A 117.6(15)
C13A C15A S4A 123.9(18)
C13A C15A S6A 118.2(17)
S6 C16 H16A 109.5
S6 C16 H16B 109.5
S6 C16 H16C 109.5
H16A C16 H16B 109.5
H16A C16 H16C 109.5
H16B C16 H16C 109.5
S6A C16A H16D 109.5
S6A C16A H16E 109.5
S6A C16A H16F 109.5
H16D C16A H16E 109.5
H16D C16A H16F 109.5
H16E C16A H16F 109.5

loop_
_geom_bond_atom_site_label_1
_geom_bond_atom_site_label_2
_geom_bond_distance
S1 C5 1.717(15)
S1 C8 1.694(16)
S2 C9 1.739(16)
S2 C12 1.708(16)
S2A C9A 1.716(16)
S2A C12A 1.699(16)
S3 C3 1.72(2)
S3 C13 1.72(2)
S3A C3A 1.77(2)
S3A C13A 1.81(2)
S4 C2 1.74(2)
S4 C15 1.796(18)
S4A C2A 1.69(2)
S4A C15A 1.72(2)
S5 C13 1.76(2)
S5 C14 1.84(3)
S5A C13A 1.79(2)
S5A C14A 1.81(3)
S6 C15 1.760(19)
S6 C16 1.84(3)
S6A C15A 1.73(2)
S6A C16A 1.73(3)
S11A C5A 1.705(15)
S11A C7A 1.697(16)
S12A C9A 1.732(16)
S12A C11A 1.696(17)
O1 C1 1.39(3)
O1 C4 1.45(3)
O1A C1A 1.33(3)
O1A C4A 1.41(3)
C1 C2 1.42(3)
C1 C9 1.40(3)
C1A C2A 1.40(3)
C1A C9A 1.47(3)
C2 C3 1.41(3)
C2A C3A 1.44(3)
C3 C4 1.34(3)
C3A C4A 1.40(3)
C4 C5 1.44(3)
C4A C5A 1.40(3)
C5 C6 1.413(17)
C5A C6A 1.424(16)
C6 H6 0.9500
C6 C7 1.427(17)
C6A H6A 0.9500
C6A C8A 1.438(17)
C7 H7 0.9500
C7 C8 1.382(18)
C7A H7A 0.9500
C7A C8A 1.380(17)
C8 H8 0.9500
C8A H8A 0.9500
C9 C10 1.408(17)
C9A C10A 1.374(18)
C9A C10B 1.382(19)
C10 H10 0.9500
C10 C11 1.428(18)
C10A H10A 0.9500
C10A C11A 1.419(18)
C10B H10B 0.9500
C10B C12A 1.419(19)
C11 H11 0.9500
C11 C12 1.361(18)
C11A H11B 0.9500
C11A H11A 0.9500
C11A C12A 1.354(18)
C12 H12 0.9500
C12A H12A 0.9500
C12A H12B 0.9500
C13 C15 1.35(3)
C13A C15A 1.35(3)
C14 H14A 0.9800
C14 H14B 0.9800
C14 H14C 0.9800
C14A H14D 0.9800
C14A H14E 0.9800
C14A H14F 0.9800
C16 H16A 0.9800
C16 H16B 0.9800
C16 H16C 0.9800
C16A H16D 0.9800
C16A H16E 0.9800
C16A H16F 0.9800

loop_
_geom_torsion_atom_site_label_1
_geom_torsion_atom_site_label_2
_geom_torsion_atom_site_label_3
_geom_torsion_atom_site_label_4
_geom_torsion
S1 C5 C6 C7 -3(3)
S2 C9 C10 C11 2(3)
S2A C9A C10A C11A 15(5)
S2A C9A C10B C12A -168(12)
S3 C3 C4 O1 -179.0(19)
S3 C3 C4 C5 6(5)
S3 C13 C15 S4 0(3)
S3 C13 C15 S6 173.4(12)
S3A C3A C4A O1A 176.9(17)
S3A C3A C4A C5A -13(5)
S3A C13A C15A S4A -3(3)
S3A C13A C15A S6A 169.9(13)
S4 C2 C3 S3 2(3)
S4 C2 C3 C4 -173.5(18)
S4A C2A C3A S3A -2(3)
S4A C2A C3A C4A 176.6(19)
S5 C13 C15 S4 179.9(12)
S5 C13 C15 S6 -7(3)
S5A C13A C15A S4A -174.9(14)
S5A C13A C15A S6A -2(3)
S11A C5A C6A C8A -1(2)
S11A C7A C8A C6A -5(3)
S12A C9A C10A C11A -146(10)
S12A C9A C10B C12A 5(5)
S12A C11A C12A S2A 6(4)
S12A C11A C12A C10B 7(4)
O1 C1 C2 S4 177.2(15)
O1 C1 C2 C3 4(3)
O1 C1 C9 S2 169.3(18)
O1 C1 C9 C10 -10(4)
O1 C4 C5 S1 -176.5(16)
O1 C4 C5 C6 7(3)
O1A C1A C2A S4A -176(2)
O1A C1A C2A C3A -9(3)
O1A C1A C9A S2A 172.8(19)
O1A C1A C9A S12A -7(3)
O1A C1A C9A C10A 1(5)
O1A C1A C9A C10B 176(4)
O1A C4A C5A S11A -175.1(16)
O1A C4A C5A C6A 4(4)
C1 O1 C4 C3 6(3)
C1 O1 C4 C5 -177(2)
C1 C2 C3 S3 176(2)
C1 C2 C3 C4 0(3)
C1 C9 C10 C11 -179(3)
C1A O1A C4A C3A -4(3)
C1A O1A C4A C5A -178(2)
C1A C2A C3A S3A -172.8(19)
C1A C2A C3A C4A 6(3)
C1A C9A C10A C11A -173(3)
C1A C9A C10B C12A -177(3)
C2 S4 C15 S6 151.8(11)
C2 S4 C15 C13 -34(2)
C2 C1 C9 S2 2(6)
C2 C1 C9 C10 -177(4)
C2 C3 C4 O1 -3(3)
C2 C3 C4 C5 -179(3)
C2A S4A C15A S6A 149.2(15)
C2A S4A C15A C13A -38(2)
C2A C1A C9A S2A -17(4)
C2A C1A C9A S12A 164(2)
C2A C1A C9A C10A 172(4)
C2A C1A C9A C10B -14(5)
C2A C3A C4A O1A -2(3)
C2A C3A C4A C5A 169(4)
C3 S3 C13 S5 -144.1(14)
C3 S3 C13 C15 36(2)
C3 C4 C5 S1 -1(4)
C3 C4 C5 C6 -178(3)
C3A S3A C13A S5A -148.3(13)
C3A S3A C13A C15A 39(2)
C3A C4A C5A S11A 15(5)
C3A C4A C5A C6A -166(3)
C4 O1 C1 C2 -6(3)
C4 O1 C1 C9 -179(2)
C4 C5 C6 C7 174(2)
C4A O1A C1A C2A 9(3)
C4A O1A C1A C9A 180(2)
C4A C5A C6A C8A 179(3)
C5 S1 C8 C7 0(2)
C5 C6 C7 C8 3(3)
C5A S11A C7A C8A 3(2)
C5A C6A C8A C7A 4(3)
C6 C7 C8 S1 -2(3)
C7A S11A C5A C4A 178(2)
C7A S11A C5A C6A -0.9(19)
C8 S1 C5 C4 -175(2)
C8 S1 C5 C6 2(2)
C9 S2 C12 C11 2(2)
C9 C1 C2 S4 -14(6)
C9 C1 C2 C3 172(4)
C9 C10 C11 C12 0(3)
C9A S2A C12A C10B -8(8)
C9A S2A C12A C11A -4(3)
C9A S12A C11A C10A -20(6)
C9A S12A C11A C12A -4(3)
C9A C1A C2A S4A 13(5)
C9A C1A C2A C3A -179(2)
C9A C10A C11A S12A 149(9)
C9A C10A C11A C12A -17(5)
C9A C10B C12A S2A 169(11)
C9A C10B C12A C11A -8(5)
C10 C11 C12 S2 -2(3)
C10A C9A C10B C12A -2(5)
C10A C11A C12A S2A 11(4)
C10A C11A C12A C10B 12(4)
C10B C9A C10A C11A 11(5)
C11A S12A C9A S2A 1(2)
C11A S12A C9A C1A -179(2)
C11A S12A C9A C10A 23(6)
C11A S12A C9A C10B -1(3)
C12 S2 C9 C1 178(2)
C12 S2 C9 C10 -3(2)
C12A S2A C9A S12A 1(2)
C12A S2A C9A C1A -179(2)
C12A S2A C9A C10A -5(3)
C12A S2A C9A C10B 9(9)
C13 S3 C3 C2 -37(2)
C13 S3 C3 C4 137(3)
C13A S3A C3A C2A -36(2)
C13A S3A C3A C4A 145(2)
C14 S5 C13 S3 9.3(17)
C14 S5 C13 C15 -170.6(18)
C14A S5A C13A S3A 18.0(18)
C14A S5A C13A C15A -169(2)
C15 S4 C2 C1 -140(2)
C15 S4 C2 C3 32(2)
C15A S4A C2A C1A -155(3)
C15A S4A C2A C3A 40(2)
C16 S6 C15 S4 -72.4(14)
C16 S6 C15 C13 113.3(19)
C16A S6A C15A S4A -74.0(19)
C16A S6A C15A C13A 112(2)
